data_2228934
loop_
_publ_author_name
'Inkaya, Ersin'
'Din\,cer, Muharrem'
'\,Cukuroval\?i, Alaaddin'
'Y\?ilmaz, Engin'

_publ_section_title
;
 2-Chloro-<i>N</i>'-[4-(dimethylamino)benzylidene]-<i>N</i>-[4-(3-methyl-3-phenylcyclobutyl)-1,3-thiazol-2-yl]acetohydrazide
;
_journal_coeditor_code ZS2082
_journal_issue 1
_journal_name_full 'Acta Crystallographica Section E'
_journal_page_first o131
_journal_page_last o132
_journal_paper_doi 10.1107/S1600536810049962
_journal_volume 67
_journal_year 2011
_chemical_formula_iupac 'C25 H27 Cl N4 O S'
_chemical_formula_moiety 'C25 H27 Cl N4 O S'
_chemical_formula_sum 'C25 H27 Cl N4 O S'
_chemical_formula_weight 467.02
_chemical_melting_point 420
_chemical_name_systematic
;
2-Chloro-<i>N</i>'-[4-(dimethylamino)benzylidene]-<i>N</i>-[4-(3-methyl-3-
phenylcyclobutyl)-1,3-thiazol-2-yl]acetohydrazide
;
_space_group_IT_number 14
_symmetry_cell_setting monoclinic
_symmetry_space_group_name_Hall '-P 2ybc'
_symmetry_space_group_name_H-M 'P 1 21/c 1'
_atom_sites_solution_hydrogens geom
_atom_sites_solution_primary direct
_atom_sites_solution_secondary difmap
_audit_creation_method SHELXL-97
_cell_angle_alpha 90.00
_cell_angle_beta 132.054(3)
_cell_angle_gamma 90.00
_cell_formula_units_Z 4
_cell_length_a 9.0194(5)
_cell_length_b 26.7946(11)
_cell_length_c 13.1773(7)
_cell_measurement_reflns_used 14801
_cell_measurement_temperature 296
_cell_measurement_theta_max 26.16
_cell_measurement_theta_min 1.52
_cell_volume 2364.6(2)
_computing_cell_refinement 'X-AREA (Stoe & Cie, 2002)'
_computing_data_collection 'X-AREA (Stoe & Cie, 2002)'
_computing_data_reduction 'X-RED32 (Stoe & Cie, 2002)'
_computing_molecular_graphics 'ORTEP-3 for Windows (Farrugia, 1997)'
_computing_publication_material 'WinGX (Farrugia, 1999) and PLATON (Spek, 2009)'
_computing_structure_refinement 'SHELXL97 (Sheldrick, 2008)'
_computing_structure_solution 'SHELXS97 (Sheldrick, 2008)'
_diffrn_ambient_temperature 296
_diffrn_detector_area_resol_mean 6.67
_diffrn_measured_fraction_theta_full 0.997
_diffrn_measured_fraction_theta_max 0.997
_diffrn_measurement_device_type 'Stoe IPDS 2 CCD'
_diffrn_measurement_method 'rotation method'
_diffrn_radiation_monochromator graphite
_diffrn_radiation_source 'fine-focus sealed tube'
_diffrn_radiation_type MoK\a
_diffrn_radiation_wavelength 0.71073
_diffrn_reflns_av_R_equivalents 0.1430
_diffrn_reflns_av_sigmaI/netI 0.1032
_diffrn_reflns_limit_h_max 10
_diffrn_reflns_limit_h_min -10
_diffrn_reflns_limit_k_max 32
_diffrn_reflns_limit_k_min -32
_diffrn_reflns_limit_l_max 16
_diffrn_reflns_limit_l_min -16
_diffrn_reflns_number 22742
_diffrn_reflns_theta_full 25.64
_diffrn_reflns_theta_max 25.64
_diffrn_reflns_theta_min 1.52
_diffrn_standards_number 0
_exptl_absorpt_coefficient_mu 0.275
_exptl_absorpt_correction_T_max 0.8957
_exptl_absorpt_correction_T_min 0.5330
_exptl_absorpt_correction_type integration
_exptl_absorpt_process_details '(X-RED32; Stoe & Cie, 2002)'
_exptl_crystal_colour brown
_exptl_crystal_density_diffrn 1.312
_exptl_crystal_density_method 'not measured'
_exptl_crystal_description plate
_exptl_crystal_F_000 984
_exptl_crystal_size_max 0.620
_exptl_crystal_size_mid 0.357
_exptl_crystal_size_min 0.020
_refine_diff_density_max 0.193
_refine_diff_density_min -0.173
_refine_ls_extinction_method none
_refine_ls_goodness_of_fit_ref 1.007
_refine_ls_hydrogen_treatment constr
_refine_ls_matrix_type full
_refine_ls_number_parameters 292
_refine_ls_number_reflns 4446
_refine_ls_number_restraints 0
_refine_ls_restrained_S_all 1.007
_refine_ls_R_factor_all 0.1561
_refine_ls_R_factor_gt 0.0704
_refine_ls_shift/su_max 0.000
_refine_ls_shift/su_mean 0.000
_refine_ls_structure_factor_coef Fsqd
_refine_ls_weighting_details 'calc w=1/[\s^2^(Fo^2^)+(0.0287P)^2^] where P=(Fo^2^+2Fc^2^)/3'
_refine_ls_weighting_scheme calc
_refine_ls_wR_factor_gt 0.0982
_refine_ls_wR_factor_ref 0.1207
_reflns_number_gt 2250
_reflns_number_total 4446
_reflns_threshold_expression I>2\s(I)
_cod_data_source_file zs2082.cif
_cod_data_source_block I
_cod_original_sg_symbol_H-M 'P 21/c'
_cod_database_code 2228934
_cod_database_fobs_code 2228934

loop_
_symmetry_equiv_pos_as_xyz
'x, y, z'
'-x, y+1/2, -z+1/2'
'-x, -y, -z'
'x, -y-1/2, z-1/2'

loop_
_atom_site_type_symbol
_atom_site_label
_atom_site_fract_x
_atom_site_fract_y
_atom_site_fract_z
_atom_site_U_iso_or_equiv
_atom_site_adp_type
_atom_site_calc_flag
_atom_site_refinement_flags
_atom_site_occupancy
_atom_site_disorder_assembly
_atom_site_disorder_group
Cl Cl1 0.45265(18) 0.13475(4) 0.49349(10) 0.0796(4) Uani d . 1 . .
N N1 0.2748(4) 0.14808(12) -0.0565(3) 0.0585(9) Uani d . 1 . .
N N2 0.3574(4) 0.12803(12) 0.1519(3) 0.0563(8) Uani d . 1 . .
N N3 0.3105(4) 0.07697(12) 0.1292(3) 0.0552(8) Uani d . 1 . .
N N4 0.1455(6) -0.15632(14) -0.0154(4) 0.0862(12) Uani d . 1 . .
O O1 0.4501(5) 0.18872(11) 0.3042(3) 0.0788(9) Uani d . 1 . .
S S1 0.43474(18) 0.22208(4) 0.11117(10) 0.0743(4) Uani d . 1 . .
C C1 -0.1810(5) 0.05376(17) -0.5909(3) 0.0609(11) Uani d . 1 . .
H H1 -0.1777 0.0674 -0.6542 0.073 Uiso calc R 1 . .
C C2 -0.2743(6) 0.00874(17) -0.6195(4) 0.0700(12) Uani d . 1 . .
H H2 -0.3308 -0.0079 -0.7004 0.084 Uiso calc R 1 . .
C C3 -0.2841(6) -0.01176(17) -0.5289(5) 0.0764(13) Uani d . 1 . .
H H3 -0.3498 -0.0419 -0.5488 0.092 Uiso calc R 1 . .
C C4 -0.1959(6) 0.01272(18) -0.4082(4) 0.0755(13) Uani d . 1 . .
H H4 -0.2012 -0.0011 -0.3460 0.091 Uiso calc R 1 . .
C C5 -0.1001(6) 0.05746(17) -0.3794(4) 0.0661(11) Uani d . 1 . .
H H5 -0.0396 0.0733 -0.2970 0.079 Uiso calc R 1 . .
C C6 -0.0916(5) 0.07958(15) -0.4710(3) 0.0529(10) Uani d . 1 . .
C C7 0.0148(5) 0.12898(15) -0.4359(3) 0.0572(10) Uani d . 1 . .
C C8 -0.0100(6) 0.15109(18) -0.5534(4) 0.0809(14) Uani d . 1 . .
H H8A 0.0609 0.1822 -0.5249 0.121 Uiso calc R 1 . .
H H8B -0.1491 0.1567 -0.6305 0.121 Uiso calc R 1 . .
H H8C 0.0427 0.1283 -0.5786 0.121 Uiso calc R 1 . .
C C9 0.2381(5) 0.13060(16) -0.3001(3) 0.0628(11) Uani d . 1 . .
H H9A 0.2754 0.1036 -0.2377 0.075 Uiso calc R 1 . .
H H9B 0.3309 0.1330 -0.3138 0.075 Uiso calc R 1 . .
C C10 -0.0258(5) 0.16916(15) -0.3724(4) 0.0661(11) Uani d . 1 . .
H H10A -0.0808 0.1557 -0.3352 0.079 Uiso calc R 1 . .
H H10B -0.1051 0.1970 -0.4330 0.079 Uiso calc R 1 . .
C C11 0.2018(5) 0.18072(15) -0.2618(3) 0.0617(11) Uani d . 1 . .
H H11 0.2369 0.2089 -0.2896 0.074 Uiso calc R 1 . .
C C12 0.2851(5) 0.18755(15) -0.1199(3) 0.0596(11) Uani d . 1 . .
C C13 0.3684(6) 0.22920(15) -0.0435(4) 0.0731(12) Uani d . 1 . .
H H13 0.3875 0.2584 -0.0716 0.088 Uiso calc R 1 . .
C C14 0.3471(5) 0.16094(14) 0.0637(3) 0.0543(10) Uani d . 1 . .
C C15 0.4014(5) 0.14549(16) 0.2682(3) 0.0563(10) Uani d . 1 . .
C C16 0.3891(6) 0.10708(15) 0.3459(3) 0.0599(11) Uani d . 1 . .
H H16A 0.4799 0.0798 0.3731 0.072 Uiso calc R 1 . .
H H16B 0.2547 0.0937 0.2877 0.072 Uiso calc R 1 . .
C C17 0.3002(5) 0.05152(15) 0.0428(4) 0.0593(11) Uani d . 1 . .
H H17 0.3185 0.0671 -0.0112 0.071 Uiso calc R 1 . .
C C18 0.2602(5) -0.00161(14) 0.0285(3) 0.0507(9) Uani d . 1 . .
C C19 0.2467(6) -0.02964(16) -0.0652(3) 0.0650(12) Uani d . 1 . .
H H19 0.2626 -0.0139 -0.1203 0.078 Uiso calc R 1 . .
C C20 0.2104(6) -0.08041(16) -0.0799(4) 0.0677(12) Uani d . 1 . .
H H20 0.2008 -0.0977 -0.1453 0.081 Uiso calc R 1 . .
C C21 0.2381(5) -0.02730(16) 0.1094(3) 0.0607(11) Uani d . 1 . .
H H21 0.2465 -0.0097 0.1740 0.073 Uiso calc R 1 . .
C C22 0.2044(6) -0.07735(16) 0.0970(4) 0.0646(11) Uani d . 1 . .
H H22 0.1921 -0.0929 0.1541 0.077 Uiso calc R 1 . .
C C23 0.1877(5) -0.10629(16) 0.0009(4) 0.0597(11) Uani d . 1 . .
C C24 0.1179(8) -0.18412(18) -0.1206(5) 0.1007(17) Uani d . 1 . .
H H24A 0.0632 -0.2163 -0.1301 0.151 Uiso calc R 1 . .
H H24B 0.2443 -0.1881 -0.0961 0.151 Uiso calc R 1 . .
H H24C 0.0279 -0.1664 -0.2056 0.151 Uiso calc R 1 . .
C C25 0.1709(7) -0.18470(19) 0.0877(5) 0.1005(17) Uani d . 1 . .
H H25A 0.3076 -0.1828 0.1720 0.151 Uiso calc R 1 . .
H H25B 0.1362 -0.2189 0.0593 0.151 Uiso calc R 1 . .
H H25C 0.0859 -0.1714 0.1008 0.151 Uiso calc R 1 . .

loop_
_atom_site_aniso_label
_atom_site_aniso_U_11
_atom_site_aniso_U_22
_atom_site_aniso_U_33
_atom_site_aniso_U_12
_atom_site_aniso_U_13
_atom_site_aniso_U_23
Cl1 0.1198(9) 0.0642(8) 0.0901(7) 0.0022(7) 0.0849(7) -0.0016(6)
N1 0.0693(19) 0.050(2) 0.0533(17) -0.0062(16) 0.0399(16) -0.0047(15)
N2 0.070(2) 0.041(2) 0.0609(18) -0.0027(16) 0.0450(17) -0.0051(15)
N3 0.0614(19) 0.0405(19) 0.0599(18) -0.0059(15) 0.0391(16) -0.0039(15)
N4 0.133(3) 0.040(2) 0.096(3) -0.015(2) 0.081(3) -0.0071(19)
O1 0.124(2) 0.048(2) 0.0852(18) -0.0129(18) 0.0785(18) -0.0124(15)
S1 0.1041(8) 0.0462(7) 0.0685(6) -0.0156(6) 0.0561(6) -0.0103(5)
C1 0.057(2) 0.065(3) 0.054(2) 0.004(2) 0.0342(19) 0.000(2)
C2 0.061(3) 0.058(3) 0.069(3) 0.001(2) 0.034(2) -0.011(2)
C3 0.067(3) 0.048(3) 0.096(3) -0.001(2) 0.047(3) 0.004(2)
C4 0.083(3) 0.071(3) 0.079(3) 0.002(3) 0.057(3) 0.016(2)
C5 0.076(3) 0.064(3) 0.062(2) -0.001(2) 0.048(2) 0.004(2)
C6 0.052(2) 0.059(3) 0.053(2) 0.007(2) 0.0370(19) 0.0055(18)
C7 0.060(2) 0.058(3) 0.0501(19) -0.003(2) 0.0356(19) 0.0014(18)
C8 0.087(3) 0.083(4) 0.065(2) -0.016(3) 0.048(2) 0.008(2)
C9 0.063(2) 0.067(3) 0.056(2) -0.003(2) 0.039(2) -0.0031(19)
C10 0.071(3) 0.053(3) 0.065(2) -0.001(2) 0.042(2) 0.003(2)
C11 0.069(3) 0.052(3) 0.057(2) -0.009(2) 0.039(2) 0.0017(18)
C12 0.064(2) 0.050(3) 0.055(2) -0.008(2) 0.035(2) 0.0020(18)
C13 0.098(3) 0.043(3) 0.069(2) -0.017(2) 0.052(2) -0.0034(19)
C14 0.058(2) 0.042(2) 0.054(2) -0.0026(18) 0.0336(19) -0.0028(17)
C15 0.064(2) 0.052(3) 0.060(2) 0.002(2) 0.044(2) -0.0001(19)
C16 0.071(3) 0.053(3) 0.066(2) 0.005(2) 0.050(2) -0.0013(18)
C17 0.070(3) 0.045(3) 0.062(2) 0.000(2) 0.045(2) 0.0029(19)
C18 0.055(2) 0.041(2) 0.0541(19) 0.0010(18) 0.0355(18) -0.0001(17)
C19 0.089(3) 0.051(3) 0.058(2) -0.001(2) 0.051(2) -0.0007(19)
C20 0.099(3) 0.048(3) 0.065(2) -0.001(2) 0.059(2) -0.0039(19)
C21 0.072(3) 0.053(3) 0.063(2) -0.007(2) 0.048(2) -0.0086(19)
C22 0.078(3) 0.054(3) 0.069(2) -0.010(2) 0.052(2) -0.001(2)
C23 0.062(2) 0.048(3) 0.062(2) -0.002(2) 0.038(2) -0.0016(19)
C24 0.133(4) 0.051(3) 0.114(4) -0.012(3) 0.081(3) -0.015(3)
C25 0.127(4) 0.065(4) 0.111(3) -0.012(3) 0.081(3) 0.012(3)

loop_
_atom_type_symbol
_atom_type_description
_atom_type_scat_dispersion_real
_atom_type_scat_dispersion_imag
_atom_type_scat_source
C C 0.0033 0.0016 'International Tables Vol C Tables 4.2.6.8 and 6.1.1.4'
H H 0.0000 0.0000 'International Tables Vol C Tables 4.2.6.8 and 6.1.1.4'
Cl Cl 0.1484 0.1585 'International Tables Vol C Tables 4.2.6.8 and 6.1.1.4'
N N 0.0061 0.0033 'International Tables Vol C Tables 4.2.6.8 and 6.1.1.4'
O O 0.0106 0.0060 'International Tables Vol C Tables 4.2.6.8 and 6.1.1.4'
S S 0.1246 0.1234 'International Tables Vol C Tables 4.2.6.8 and 6.1.1.4'

loop_
_geom_angle_atom_site_label_1
_geom_angle_atom_site_label_2
_geom_angle_atom_site_label_3
_geom_angle_site_symmetry_1
_geom_angle_site_symmetry_3
_geom_angle
_geom_angle_publ_flag
C14 N1 C12 . . 110.6(3) ?
C15 N2 N3 . . 112.8(3) ?
C15 N2 C14 . . 120.9(3) ?
N3 N2 C14 . . 126.1(3) ?
C17 N3 N2 . . 122.9(3) ?
C23 N4 C25 . . 121.3(4) ?
C23 N4 C24 . . 120.5(4) ?
C25 N4 C24 . . 116.9(4) ?
C13 S1 C14 . . 87.95(19) ?
C2 C1 C6 . . 122.3(4) ?
C2 C1 H1 . . 118.9 ?
C6 C1 H1 . . 118.9 ?
C3 C2 C1 . . 119.9(4) ?
C3 C2 H2 . . 120.0 ?
C1 C2 H2 . . 120.0 ?
C2 C3 C4 . . 119.4(4) ?
C2 C3 H3 . . 120.3 ?
C4 C3 H3 . . 120.3 ?
C5 C4 C3 . . 120.3(4) ?
C5 C4 H4 . . 119.9 ?
C3 C4 H4 . . 119.9 ?
C4 C5 C6 . . 121.5(4) ?
C4 C5 H5 . . 119.3 ?
C6 C5 H5 . . 119.3 ?
C1 C6 C5 . . 116.6(4) ?
C1 C6 C7 . . 123.4(3) ?
C5 C6 C7 . . 120.0(3) ?
C6 C7 C8 . . 113.4(3) ?
C6 C7 C10 . . 116.2(3) ?
C8 C7 C10 . . 110.5(4) ?
C6 C7 C9 . . 116.2(3) ?
C8 C7 C9 . . 110.6(3) ?
C10 C7 C9 . . 87.2(3) ?
C7 C8 H8A . . 109.5 ?
C7 C8 H8B . . 109.5 ?
H8A C8 H8B . . 109.5 ?
C7 C8 H8C . . 109.5 ?
H8A C8 H8C . . 109.5 ?
H8B C8 H8C . . 109.5 ?
C11 C9 C7 . . 90.3(3) ?
C11 C9 H9A . . 113.6 ?
C7 C9 H9A . . 113.6 ?
C11 C9 H9B . . 113.6 ?
C7 C9 H9B . . 113.6 ?
H9A C9 H9B . . 110.9 ?
C7 C10 C11 . . 90.2(3) ?
C7 C10 H10A . . 113.6 ?
C11 C10 H10A . . 113.6 ?
C7 C10 H10B . . 113.6 ?
C11 C10 H10B . . 113.6 ?
H10A C10 H10B . . 110.9 ?
C12 C11 C9 . . 118.6(3) ?
C12 C11 C10 . . 116.1(3) ?
C9 C11 C10 . . 87.5(3) ?
C12 C11 H11 . . 110.9 ?
C9 C11 H11 . . 110.9 ?
C10 C11 H11 . . 110.9 ?
C13 C12 N1 . . 114.2(3) ?
C13 C12 C11 . . 127.0(4) ?
N1 C12 C11 . . 118.8(3) ?
C12 C13 S1 . . 112.0(3) ?
C12 C13 H13 . . 124.0 ?
S1 C13 H13 . . 124.0 ?
N1 C14 N2 . . 122.9(3) ?
N1 C14 S1 . . 115.2(3) ?
N2 C14 S1 . . 121.8(3) ?
O1 C15 N2 . . 121.0(4) ?
O1 C15 C16 . . 123.8(3) ?
N2 C15 C16 . . 115.2(3) ?
C15 C16 Cl1 . . 110.0(3) ?
C15 C16 H16A . . 109.7 ?
Cl1 C16 H16A . . 109.7 ?
C15 C16 H16B . . 109.7 ?
Cl1 C16 H16B . . 109.7 ?
H16A C16 H16B . . 108.2 ?
N3 C17 C18 . . 120.2(4) ?
N3 C17 H17 . . 119.9 ?
C18 C17 H17 . . 119.9 ?
C19 C18 C21 . . 116.4(4) ?
C19 C18 C17 . . 121.1(4) ?
C21 C18 C17 . . 122.5(4) ?
C18 C19 C20 . . 122.1(4) ?
C18 C19 H19 . . 118.9 ?
C20 C19 H19 . . 118.9 ?
C19 C20 C23 . . 121.6(4) ?
C19 C20 H20 . . 119.2 ?
C23 C20 H20 . . 119.2 ?
C22 C21 C18 . . 122.0(4) ?
C22 C21 H21 . . 119.0 ?
C18 C21 H21 . . 119.0 ?
C21 C22 C23 . . 122.2(4) ?
C21 C22 H22 . . 118.9 ?
C23 C22 H22 . . 118.9 ?
N4 C23 C20 . . 122.3(4) ?
N4 C23 C22 . . 122.1(4) ?
C20 C23 C22 . . 115.6(4) ?
N4 C24 H24A . . 109.5 ?
N4 C24 H24B . . 109.5 ?
H24A C24 H24B . . 109.5 ?
N4 C24 H24C . . 109.5 ?
H24A C24 H24C . . 109.5 ?
H24B C24 H24C . . 109.5 ?
N4 C25 H25A . . 109.5 ?
N4 C25 H25B . . 109.5 ?
H25A C25 H25B . . 109.5 ?
N4 C25 H25C . . 109.5 ?
H25A C25 H25C . . 109.5 ?
H25B C25 H25C . . 109.5 ?

loop_
_geom_bond_atom_site_label_1
_geom_bond_atom_site_label_2
_geom_bond_site_symmetry_2
_geom_bond_distance
_geom_bond_publ_flag
Cl1 C16 . 1.779(3) ?
N1 C14 . 1.292(4) ?
N1 C12 . 1.389(5) ?
N2 C15 . 1.382(4) ?
N2 N3 . 1.404(4) ?
N2 C14 . 1.412(5) ?
N3 C17 . 1.276(4) ?
N4 C23 . 1.371(5) ?
N4 C25 . 1.435(5) ?
N4 C24 . 1.441(6) ?
O1 C15 . 1.217(4) ?
S1 C13 . 1.707(4) ?
S1 C14 . 1.743(4) ?
C1 C2 . 1.371(6) ?
C1 C6 . 1.385(5) ?
C1 H1 . 0.9300 ?
C2 C3 . 1.370(6) ?
C2 H2 . 0.9300 ?
C3 C4 . 1.378(6) ?
C3 H3 . 0.9300 ?
C4 C5 . 1.374(6) ?
C4 H4 . 0.9300 ?
C5 C6 . 1.392(5) ?
C5 H5 . 0.9300 ?
C6 C7 . 1.514(5) ?
C7 C8 . 1.528(5) ?
C7 C10 . 1.550(5) ?
C7 C9 . 1.560(5) ?
C8 H8A . 0.9600 ?
C8 H8B . 0.9600 ?
C8 H8C . 0.9600 ?
C9 C11 . 1.545(5) ?
C9 H9A . 0.9700 ?
C9 H9B . 0.9700 ?
C10 C11 . 1.558(5) ?
C10 H10A . 0.9700 ?
C10 H10B . 0.9700 ?
C11 C12 . 1.487(5) ?
C11 H11 . 0.9800 ?
C12 C13 . 1.345(5) ?
C13 H13 . 0.9300 ?
C15 C16 . 1.508(5) ?
C16 H16A . 0.9700 ?
C16 H16B . 0.9700 ?
C17 C18 . 1.450(5) ?
C17 H17 . 0.9300 ?
C18 C19 . 1.379(5) ?
C18 C21 . 1.392(5) ?
C19 C20 . 1.382(5) ?
C19 H19 . 0.9300 ?
C20 C23 . 1.396(5) ?
C20 H20 . 0.9300 ?
C21 C22 . 1.360(5) ?
C21 H21 . 0.9300 ?
C22 C23 . 1.405(5) ?
C22 H22 . 0.9300 ?
C24 H24A . 0.9600 ?
C24 H24B . 0.9600 ?
C24 H24C . 0.9600 ?
C25 H25A . 0.9600 ?
C25 H25B . 0.9600 ?
C25 H25C . 0.9600 ?

loop_
_geom_hbond_atom_site_label_D
_geom_hbond_atom_site_label_H
_geom_hbond_atom_site_label_A
_geom_hbond_site_symmetry_A
_geom_hbond_distance_DH
_geom_hbond_distance_HA
_geom_hbond_distance_DA
_geom_hbond_angle_DHA
C17 H17 N1 . 0.93 2.21 2.838(5) 123.8
C13 H13 O1 4_565 0.93 2.50 3.374(5) 157.2
C16 H16A Cg1 1_656 0.97 2.57 3.493 159

loop_
_geom_torsion_atom_site_label_1
_geom_torsion_atom_site_label_2
_geom_torsion_atom_site_label_3
_geom_torsion_atom_site_label_4
_geom_torsion_site_symmetry_1
_geom_torsion_site_symmetry_2
_geom_torsion_site_symmetry_3
_geom_torsion_site_symmetry_4
_geom_torsion
_geom_torsion_publ_flag
C15 N2 N3 C17 . . . . -167.2(3) ?
C14 N2 N3 C17 . . . . 18.0(5) ?
C6 C1 C2 C3 . . . . 1.1(6) ?
C1 C2 C3 C4 . . . . -1.4(7) ?
C2 C3 C4 C5 . . . . 0.5(7) ?
C3 C4 C5 C6 . . . . 0.9(7) ?
C2 C1 C6 C5 . . . . 0.2(6) ?
C2 C1 C6 C7 . . . . 179.1(4) ?
C4 C5 C6 C1 . . . . -1.2(6) ?
C4 C5 C6 C7 . . . . 179.8(4) ?
C1 C6 C7 C8 . . . . 7.8(5) ?
C5 C6 C7 C8 . . . . -173.3(4) ?
C1 C6 C7 C10 . . . . 137.5(4) ?
C5 C6 C7 C10 . . . . -43.6(5) ?
C1 C6 C7 C9 . . . . -122.0(4) ?
C5 C6 C7 C9 . . . . 56.8(5) ?
C6 C7 C9 C11 . . . . -134.4(3) ?
C8 C7 C9 C11 . . . . 94.4(4) ?
C10 C7 C9 C11 . . . . -16.5(3) ?
C6 C7 C10 C11 . . . . 134.3(3) ?
C8 C7 C10 C11 . . . . -94.7(3) ?
C9 C7 C10 C11 . . . . 16.3(3) ?
C7 C9 C11 C12 . . . . 134.9(3) ?
C7 C9 C11 C10 . . . . 16.4(3) ?
C7 C10 C11 C12 . . . . -137.2(3) ?
C7 C10 C11 C9 . . . . -16.5(3) ?
C14 N1 C12 C13 . . . . 0.8(5) ?
C14 N1 C12 C11 . . . . -177.7(3) ?
C9 C11 C12 C13 . . . . 140.8(4) ?
C10 C11 C12 C13 . . . . -117.0(5) ?
C9 C11 C12 N1 . . . . -40.9(5) ?
C10 C11 C12 N1 . . . . 61.3(5) ?
N1 C12 C13 S1 . . . . -1.2(5) ?
C11 C12 C13 S1 . . . . 177.2(3) ?
C14 S1 C13 C12 . . . . 0.9(3) ?
C12 N1 C14 N2 . . . . -179.4(3) ?
C12 N1 C14 S1 . . . . -0.1(4) ?
C15 N2 C14 N1 . . . . -168.1(4) ?
N3 N2 C14 N1 . . . . 6.4(6) ?
C15 N2 C14 S1 . . . . 12.6(5) ?
N3 N2 C14 S1 . . . . -172.9(3) ?
C13 S1 C14 N1 . . . . -0.5(3) ?
C13 S1 C14 N2 . . . . 178.8(3) ?
N3 N2 C15 O1 . . . . 178.1(4) ?
C14 N2 C15 O1 . . . . -6.8(6) ?
N3 N2 C15 C16 . . . . -0.4(4) ?
C14 N2 C15 C16 . . . . 174.7(3) ?
O1 C15 C16 Cl1 . . . . 0.7(5) ?
N2 C15 C16 Cl1 . . . . 179.2(3) ?
N2 N3 C17 C18 . . . . 177.1(3) ?
N3 C17 C18 C19 . . . . 179.4(3) ?
N3 C17 C18 C21 . . . . -2.1(6) ?
C21 C18 C19 C20 . . . . 0.9(6) ?
C17 C18 C19 C20 . . . . 179.5(4) ?
C18 C19 C20 C23 . . . . -0.8(6) ?
C19 C18 C21 C22 . . . . -0.1(6) ?
C17 C18 C21 C22 . . . . -178.7(4) ?
C18 C21 C22 C23 . . . . -0.7(6) ?
C25 N4 C23 C20 . . . . 164.4(4) ?
C24 N4 C23 C20 . . . . -1.5(7) ?
C25 N4 C23 C22 . . . . -17.7(7) ?
C24 N4 C23 C22 . . . . 176.3(4) ?
C19 C20 C23 N4 . . . . 177.9(4) ?
C19 C20 C23 C22 . . . . 0.0(6) ?
C21 C22 C23 N4 . . . . -177.2(4) ?
C21 C22 C23 C20 . . . . 0.8(6) ?
